data_4117668
loop_
_publ_author_name
'Lani A. Seaman'
'Guang Wu'
'Norman Edelstein'
'Wayne W. Lukens'
'Nicola Magnani'
'Trevor W. Hayton'

_publ_section_title
;
 Probing the 5f Orbital Contribution to the Bonding in a U(V) Ketimide
 Complex
;
_journal_name_full 'Journal of the American Chemical Society'
_journal_page_first 4931
_journal_page_last 4940
_journal_paper_doi 10.1021/ja211875s
_journal_volume 134
_journal_year 2012
_chemical_formula_sum 'C63 H86 Li N5 O2 U'
_chemical_formula_weight 1190.34
_chemical_name_systematic
; 
 U(IV) Ph Ket 
;
_space_group_IT_number 2
_symmetry_cell_setting triclinic
_symmetry_space_group_name_Hall '-P 1'
_symmetry_space_group_name_H-M 'P -1'
_atom_sites_solution_hydrogens geom
_atom_sites_solution_primary direct
_atom_sites_solution_secondary difmap
_audit_creation_method SHELXL-97
_cell_angle_alpha 76.405(5)
_cell_angle_beta 77.740(5)
_cell_angle_gamma 65.596(4)
_cell_formula_units_Z 2
_cell_length_a 13.2886(13)
_cell_length_b 13.9258(14)
_cell_length_c 18.2372(17)
_cell_measurement_temperature 100(2)
_cell_volume 2961.8(5)
_computing_structure_refinement 'SHELXL-97 (Sheldrick, 2008)'
_computing_structure_solution 'SHELXS-97 (Sheldrick, 2008)'
_diffrn_ambient_temperature 100(2)
_diffrn_measured_fraction_theta_full 0.994
_diffrn_measured_fraction_theta_max 0.994
_diffrn_measurement_device_type 'CCD area detector'
_diffrn_measurement_method 'omega scan'
_diffrn_radiation_monochromator graphite
_diffrn_radiation_source 'fine-focus sealed tube'
_diffrn_radiation_type MoK\a
_diffrn_radiation_wavelength 0.71073
_diffrn_reflns_av_R_equivalents 0.0267
_diffrn_reflns_av_sigmaI/netI 0.0389
_diffrn_reflns_limit_h_max 17
_diffrn_reflns_limit_h_min -17
_diffrn_reflns_limit_k_max 16
_diffrn_reflns_limit_k_min -18
_diffrn_reflns_limit_l_max 21
_diffrn_reflns_limit_l_min -24
_diffrn_reflns_number 28902
_diffrn_reflns_theta_full 28.28
_diffrn_reflns_theta_max 28.28
_diffrn_reflns_theta_min 1.63
_exptl_absorpt_coefficient_mu 2.785
_exptl_absorpt_correction_T_max 0.6801
_exptl_absorpt_correction_T_min 0.4888
_exptl_absorpt_correction_type empirical
_exptl_absorpt_process_details sadabs
_exptl_crystal_colour brown
_exptl_crystal_density_diffrn 1.335
_exptl_crystal_description block
_exptl_crystal_F_000 1220
_exptl_crystal_size_max 0.30
_exptl_crystal_size_mid 0.20
_exptl_crystal_size_min 0.15
_refine_diff_density_max 5.918
_refine_diff_density_min -3.774
_refine_diff_density_rms 0.130
_refine_ls_extinction_method none
_refine_ls_goodness_of_fit_ref 1.116
_refine_ls_hydrogen_treatment constr
_refine_ls_matrix_type full
_refine_ls_number_parameters 658
_refine_ls_number_reflns 14614
_refine_ls_number_restraints 0
_refine_ls_restrained_S_all 1.116
_refine_ls_R_factor_all 0.0511
_refine_ls_R_factor_gt 0.0452
_refine_ls_shift/su_max 0.002
_refine_ls_shift/su_mean 0.000
_refine_ls_structure_factor_coef Fsqd
_refine_ls_weighting_details 'calc w=1/[\s^2^(Fo^2^)+(0.0257P)^2^+14.8359P] where P=(Fo^2^+2Fc^2^)/3'
_refine_ls_weighting_scheme calc
_refine_ls_wR_factor_gt 0.1081
_refine_ls_wR_factor_ref 0.1118
_reflns_number_gt 13334
_reflns_number_total 14614
_reflns_threshold_expression >2sigma(I)
_cod_data_source_file ja211875s_si_002_1.cif
_cod_data_source_block complex1
_cod_database_code 4117668

loop_
_symmetry_equiv_pos_as_xyz
'x, y, z'
'-x, -y, -z'

loop_
_atom_site_label
_atom_site_type_symbol
_atom_site_fract_x
_atom_site_fract_y
_atom_site_fract_z
_atom_site_U_iso_or_equiv
_atom_site_adp_type
_atom_site_occupancy
_atom_site_symmetry_multiplicity
_atom_site_calc_flag
_atom_site_refinement_flags
U1 U 0.750838(13) 0.659085(12) 0.764904(9) 0.02477(5) Uani 1 1 d .
N1 N 0.7103(3) 0.8149(3) 0.6767(2) 0.0253(7) Uani 1 1 d .
N2 N 0.6060(3) 0.7640(3) 0.8449(2) 0.0236(7) Uani 1 1 d .
N5 N 0.8841(3) 0.6968(4) 0.7960(2) 0.0381(10) Uani 1 1 d .
N3 N 0.6321(4) 0.6188(3) 0.7183(2) 0.0362(9) Uani 1 1 d .
N4 N 0.8584(4) 0.4826(3) 0.7783(3) 0.0416(10) Uani 1 1 d .
C2 C 0.5472(4) 0.7608(3) 0.9090(2) 0.0239(8) Uani 1 1 d .
C1 C 0.7327(3) 0.8568(4) 0.6094(2) 0.0251(8) Uani 1 1 d .
C4 C 0.9271(4) 0.3877(4) 0.7860(3) 0.0357(10) Uani 1 1 d .
C5 C 0.9587(4) 0.7227(5) 0.8038(3) 0.0407(12) Uani 1 1 d .
C3 C 0.5779(5) 0.5821(4) 0.6901(3) 0.0383(11) Uani 1 1 d .
C6 C 0.7038(4) 0.9767(4) 0.5900(2) 0.0273(9) Uani 1 1 d .
C16 C 0.4384(4) 0.8549(4) 0.9237(3) 0.0291(9) Uani 1 1 d .
C22 C 0.5796(4) 0.6681(4) 0.9766(3) 0.0322(10) Uani 1 1 d .
C17 C 0.4397(4) 0.9483(4) 0.9374(3) 0.0341(10) Uani 1 1 d .
H17 H 0.5088 0.9520 0.9394 0.041 Uiso 1 1 calc R
C12 C 0.7885(4) 0.7916(4) 0.5433(3) 0.0314(9) Uani 1 1 d .
C36 C 1.0482(5) 0.3686(4) 0.7602(3) 0.0387(11) Uani 1 1 d .
C7 C 0.7758(4) 1.0174(4) 0.6038(3) 0.0365(11) Uani 1 1 d .
H7 H 0.8432 0.9696 0.6233 0.044 Uiso 1 1 calc R
C46 C 1.0087(4) 0.7837(5) 0.7358(3) 0.0423(13) Uani 1 1 d .
O1 O 0.4478(3) 0.9612(3) 0.7120(2) 0.0402(8) Uani 1 1 d .
C11 C 0.6055(5) 1.0488(4) 0.5623(3) 0.0395(11) Uani 1 1 d .
H11 H 0.5542 1.0231 0.5530 0.047 Uiso 1 1 calc R
C23 C 0.6743(5) 0.5707(4) 0.9490(3) 0.0380(11) Uani 1 1 d .
H23A H 0.6916 0.5110 0.9916 0.057 Uiso 1 1 calc R
H23B H 0.7405 0.5878 0.9288 0.057 Uiso 1 1 calc R
H23C H 0.6520 0.5505 0.9089 0.057 Uiso 1 1 calc R
C26 C 0.6294(5) 0.5352(4) 0.6175(3) 0.0420(12) Uani 1 1 d .
C13 C 0.8661(5) 0.8377(5) 0.4854(3) 0.0436(12) Uani 1 1 d .
H13A H 0.9032 0.7924 0.4461 0.065 Uiso 1 1 calc R
H13B H 0.9223 0.8401 0.5114 0.065 Uiso 1 1 calc R
H13C H 0.8224 0.9102 0.4617 0.065 Uiso 1 1 calc R
C8 C 0.7514(5) 1.1264(5) 0.5900(3) 0.0451(13) Uani 1 1 d .
H8 H 0.8021 1.1524 0.5999 0.054 Uiso 1 1 calc R
C15 C 0.8550(5) 0.6755(4) 0.5743(3) 0.0434(12) Uani 1 1 d .
H15A H 0.8044 0.6435 0.6072 0.065 Uiso 1 1 calc R
H15B H 0.9103 0.6722 0.6038 0.065 Uiso 1 1 calc R
H15C H 0.8930 0.6359 0.5319 0.065 Uiso 1 1 calc R
C14 C 0.6939(5) 0.7974(5) 0.5041(3) 0.0447(13) Uani 1 1 d .
H14A H 0.6505 0.8722 0.4847 0.067 Uiso 1 1 calc R
H14B H 0.6453 0.7667 0.5409 0.067 Uiso 1 1 calc R
H14C H 0.7258 0.7570 0.4618 0.067 Uiso 1 1 calc R
C9 C 0.6545(5) 1.1970(5) 0.5619(3) 0.0454(13) Uani 1 1 d .
H9 H 0.6382 1.2716 0.5522 0.055 Uiso 1 1 calc R
C42 C 0.8964(5) 0.2882(4) 0.8154(3) 0.0459(13) Uani 1 1 d .
C24 C 0.6178(5) 0.7060(4) 1.0339(3) 0.0432(12) Uani 1 1 d .
H24A H 0.6403 0.6482 1.0771 0.065 Uiso 1 1 calc R
H24B H 0.5564 0.7681 1.0520 0.065 Uiso 1 1 calc R
H24C H 0.6812 0.7258 1.0094 0.065 Uiso 1 1 calc R
C10 C 0.5809(5) 1.1588(5) 0.5480(4) 0.0499(14) Uani 1 1 d .
H10 H 0.5136 1.2072 0.5287 0.060 Uiso 1 1 calc R
C18 C 0.3405(5) 1.0369(4) 0.9481(3) 0.0465(13) Uani 1 1 d .
H18 H 0.3428 1.1000 0.9580 0.056 Uiso 1 1 calc R
C51 C 1.0020(5) 0.8849(6) 0.7336(4) 0.0555(17) Uani 1 1 d .
H51 H 0.9701 0.9171 0.7780 0.067 Uiso 1 1 calc R
C47 C 1.0549(5) 0.7400(6) 0.6704(3) 0.0478(14) Uani 1 1 d .
H47 H 1.0599 0.6702 0.6695 0.057 Uiso 1 1 calc R
C35 C 0.4377(5) 0.6132(5) 0.8064(3) 0.0474(13) Uani 1 1 d .
H35A H 0.3677 0.6074 0.8330 0.071 Uiso 1 1 calc R
H35B H 0.4301 0.6879 0.7977 0.071 Uiso 1 1 calc R
H35C H 0.4979 0.5689 0.8374 0.071 Uiso 1 1 calc R
C32 C 0.4651(5) 0.5747(5) 0.7299(3) 0.0461(13) Uani 1 1 d .
C21 C 0.3360(5) 0.8521(5) 0.9208(4) 0.0483(14) Uani 1 1 d .
H21 H 0.3328 0.7890 0.9118 0.058 Uiso 1 1 calc R
C43 C 0.9251(6) 0.2256(5) 0.7497(4) 0.0543(15) Uani 1 1 d .
H43A H 0.8771 0.2687 0.7102 0.081 Uiso 1 1 calc R
H43B H 0.9133 0.1587 0.7689 0.081 Uiso 1 1 calc R
H43C H 1.0033 0.2095 0.7281 0.081 Uiso 1 1 calc R
C37 C 1.0862(6) 0.3841(6) 0.6828(4) 0.0572(17) Uani 1 1 d .
H37 H 1.0358 0.4010 0.6474 0.069 Uiso 1 1 calc R
C25 C 0.4808(5) 0.6370(5) 1.0170(3) 0.0505(15) Uani 1 1 d .
H25A H 0.4523 0.6161 0.9804 0.076 Uiso 1 1 calc R
H25B H 0.4216 0.6981 1.0378 0.076 Uiso 1 1 calc R
H25C H 0.5056 0.5768 1.0584 0.076 Uiso 1 1 calc R
C52 C 1.0088(5) 0.6900(6) 0.8802(3) 0.0528(16) Uani 1 1 d .
C27 C 0.5744(6) 0.5643(5) 0.5538(3) 0.0502(14) Uani 1 1 d .
H27 H 0.4990 0.6133 0.5553 0.060 Uiso 1 1 calc R
C31 C 0.7385(6) 0.4631(5) 0.6138(4) 0.0549(16) Uani 1 1 d .
H31 H 0.7781 0.4432 0.6561 0.066 Uiso 1 1 calc R
C50 C 1.0404(5) 0.9432(6) 0.6682(4) 0.0589(17) Uani 1 1 d .
H50 H 1.0339 1.0136 0.6686 0.071 Uiso 1 1 calc R
C48 C 1.0948(5) 0.7971(6) 0.6051(3) 0.0520(15) Uani 1 1 d .
H48 H 1.1277 0.7649 0.5609 0.062 Uiso 1 1 calc R
C41 C 1.1267(6) 0.3376(6) 0.8092(5) 0.0592(17) Uani 1 1 d .
H41 H 1.1057 0.3216 0.8624 0.071 Uiso 1 1 calc R
C19 C 0.2409(5) 1.0334(5) 0.9446(4) 0.0598(18) Uani 1 1 d .
H19 H 0.1739 1.0940 0.9514 0.072 Uiso 1 1 calc R
C49 C 1.0870(5) 0.8982(6) 0.6041(4) 0.0542(16) Uani 1 1 d .
H49 H 1.1137 0.9366 0.5596 0.065 Uiso 1 1 calc R
C33 C 0.4775(7) 0.4581(6) 0.7451(5) 0.066(2) Uani 1 1 d .
H33A H 0.5407 0.4142 0.7736 0.099 Uiso 1 1 calc R
H33B H 0.4905 0.4332 0.6966 0.099 Uiso 1 1 calc R
H33C H 0.4092 0.4518 0.7749 0.099 Uiso 1 1 calc R
C28 C 0.6294(8) 0.5221(6) 0.4886(4) 0.067(2) Uani 1 1 d .
H28 H 0.5922 0.5443 0.4448 0.080 Uiso 1 1 calc R
O2 O 0.6043(3) 1.0074(3) 0.7917(2) 0.0350(7) Uani 1 1 d .
C63 C 0.5581(6) 1.1219(4) 0.7767(4) 0.0528(15) Uani 1 1 d .
H63A H 0.4842 1.1498 0.8072 0.063 Uiso 1 1 calc R
H63B H 0.5492 1.1479 0.7221 0.063 Uiso 1 1 calc R
C60 C 0.7062(5) 0.9716(5) 0.8241(4) 0.0481(13) Uani 1 1 d .
H60A H 0.7717 0.9422 0.7864 0.058 Uiso 1 1 calc R
H60B H 0.7081 0.9156 0.8694 0.058 Uiso 1 1 calc R
C56 C 0.4166(5) 0.9014(5) 0.6741(4) 0.0522(15) Uani 1 1 d .
H56A H 0.4630 0.8242 0.6851 0.063 Uiso 1 1 calc R
H56B H 0.4248 0.9256 0.6184 0.063 Uiso 1 1 calc R
C59 C 0.3527(5) 1.0561(5) 0.7269(4) 0.0585(18) Uani 1 1 d .
H59A H 0.3596 1.1194 0.6913 0.070 Uiso 1 1 calc R
H59B H 0.3459 1.0674 0.7796 0.070 Uiso 1 1 calc R
C30 C 0.7911(7) 0.4189(5) 0.5471(4) 0.066(2) Uani 1 1 d .
H30 H 0.8656 0.3676 0.5450 0.079 Uiso 1 1 calc R
C29 C 0.7357(9) 0.4494(6) 0.4860(4) 0.072(2) Uani 1 1 d .
H29 H 0.7716 0.4197 0.4410 0.086 Uiso 1 1 calc R
C20 C 0.2376(5) 0.9413(6) 0.9311(5) 0.065(2) Uani 1 1 d .
H20 H 0.1681 0.9386 0.9287 0.078 Uiso 1 1 calc R
C44 C 0.7696(6) 0.3233(6) 0.8431(5) 0.074(2) Uani 1 1 d .
H44A H 0.7513 0.3578 0.8878 0.112 Uiso 1 1 calc R
H44B H 0.7496 0.2605 0.8564 0.112 Uiso 1 1 calc R
H44C H 0.7278 0.3739 0.8024 0.112 Uiso 1 1 calc R
C34 C 0.3683(6) 0.6429(7) 0.6819(4) 0.070(2) Uani 1 1 d .
H34A H 0.3752 0.6071 0.6398 0.105 Uiso 1 1 calc R
H34B H 0.3714 0.7134 0.6616 0.105 Uiso 1 1 calc R
H34C H 0.2970 0.6513 0.7141 0.105 Uiso 1 1 calc R
C45 C 0.9621(8) 0.2119(7) 0.8792(5) 0.078(2) Uani 1 1 d .
H45A H 1.0421 0.1884 0.8609 0.116 Uiso 1 1 calc R
H45B H 0.9412 0.1496 0.8950 0.116 Uiso 1 1 calc R
H45C H 0.9453 0.2487 0.9226 0.116 Uiso 1 1 calc R
C40 C 1.2340(6) 0.3294(7) 0.7830(6) 0.080(3) Uani 1 1 d .
H40 H 1.2858 0.3101 0.8178 0.095 Uiso 1 1 calc R
C58 C 0.2517(5) 1.0388(7) 0.7157(4) 0.073(2) Uani 1 1 d .
H58A H 0.1942 1.0519 0.7607 0.088 Uiso 1 1 calc R
H58B H 0.2189 1.0870 0.6702 0.088 Uiso 1 1 calc R
C38 C 1.1910(7) 0.3763(7) 0.6559(5) 0.073(2) Uani 1 1 d .
H38 H 1.2127 0.3894 0.6026 0.088 Uiso 1 1 calc R
C39 C 1.2667(7) 0.3495(7) 0.7054(7) 0.080(3) Uani 1 1 d .
H39 H 1.3407 0.3447 0.6867 0.096 Uiso 1 1 calc R
C62 C 0.6367(9) 1.1585(7) 0.7977(6) 0.088(3) Uani 1 1 d .
H62A H 0.6823 1.1803 0.7517 0.106 Uiso 1 1 calc R
H62B H 0.5955 1.2201 0.8250 0.106 Uiso 1 1 calc R
C57 C 0.2967(6) 0.9229(8) 0.7054(6) 0.086(3) Uani 1 1 d .
H57A H 0.2900 0.8757 0.7545 0.103 Uiso 1 1 calc R
H57B H 0.2572 0.9130 0.6691 0.103 Uiso 1 1 calc R
C53A C 1.1272(13) 0.6745(13) 0.8696(9) 0.066(4) Uiso 0.50 1 d P
Li1 Li 0.5832(6) 0.8991(6) 0.7564(4) 0.0274(15) Uani 1 1 d .
C54A C 0.9819(17) 0.5868(16) 0.9297(11) 0.085(5) Uiso 0.50 1 d P
C55A C 0.9361(18) 0.7723(17) 0.9302(12) 0.091(5) Uiso 0.50 1 d P
C61 C 0.7057(10) 1.0697(7) 0.8458(6) 0.102(4) Uani 1 1 d .
H61A H 0.6751 1.0735 0.9000 0.122 Uiso 1 1 calc R
H61B H 0.7822 1.0686 0.8377 0.122 Uiso 1 1 calc R
C54B C 0.9287(11) 0.6858(10) 0.9449(7) 0.049(3) Uiso 0.50 1 d P
C53B C 1.1089(15) 0.5789(15) 0.8714(10) 0.077(4) Uiso 0.50 1 d P
C55B C 1.0671(16) 0.7630(15) 0.8886(11) 0.080(5) Uiso 0.50 1 d P

loop_
_atom_site_aniso_label
_atom_site_aniso_U_11
_atom_site_aniso_U_22
_atom_site_aniso_U_33
_atom_site_aniso_U_23
_atom_site_aniso_U_13
_atom_site_aniso_U_12
U1 0.02451(8) 0.01941(8) 0.02052(8) -0.00402(5) 0.00188(5) -0.00062(6)
N1 0.0210(16) 0.0281(18) 0.0222(17) -0.0014(14) -0.0032(13) -0.0061(14)
N2 0.0266(17) 0.0196(16) 0.0233(17) -0.0066(13) 0.0039(13) -0.0094(14)
N5 0.026(2) 0.050(3) 0.028(2) -0.0070(18) -0.0039(16) -0.0042(18)
N3 0.038(2) 0.030(2) 0.039(2) -0.0143(17) 0.0044(18) -0.0116(17)
N4 0.046(3) 0.028(2) 0.036(2) -0.0074(17) -0.0064(19) 0.0017(18)
C2 0.028(2) 0.0193(18) 0.026(2) -0.0076(15) 0.0024(16) -0.0111(16)
C1 0.0206(19) 0.031(2) 0.0214(19) -0.0012(16) -0.0038(15) -0.0090(16)
C4 0.040(3) 0.030(2) 0.030(2) -0.0072(19) -0.005(2) -0.005(2)
C5 0.025(2) 0.066(4) 0.026(2) -0.014(2) -0.0026(18) -0.010(2)
C3 0.047(3) 0.032(2) 0.040(3) -0.012(2) -0.001(2) -0.018(2)
C6 0.029(2) 0.033(2) 0.0174(18) 0.0010(16) -0.0011(16) -0.0133(18)
C16 0.029(2) 0.029(2) 0.025(2) -0.0104(17) 0.0054(17) -0.0086(18)
C22 0.043(3) 0.025(2) 0.025(2) -0.0048(17) 0.0067(19) -0.015(2)
C17 0.038(3) 0.026(2) 0.032(2) -0.0107(18) 0.0029(19) -0.0068(19)
C12 0.030(2) 0.035(2) 0.022(2) -0.0037(17) 0.0016(17) -0.0092(19)
C36 0.042(3) 0.025(2) 0.044(3) -0.006(2) -0.008(2) -0.007(2)
C7 0.033(2) 0.049(3) 0.031(2) -0.004(2) -0.0024(19) -0.021(2)
C46 0.026(2) 0.074(4) 0.032(2) -0.017(3) -0.0047(19) -0.020(2)
O1 0.0291(17) 0.0364(19) 0.044(2) -0.0084(16) -0.0072(15) 0.0005(15)
C11 0.040(3) 0.034(3) 0.048(3) 0.006(2) -0.020(2) -0.017(2)
C23 0.048(3) 0.023(2) 0.033(2) -0.0018(18) 0.000(2) -0.007(2)
C26 0.063(4) 0.028(2) 0.041(3) -0.010(2) -0.001(2) -0.024(2)
C13 0.043(3) 0.053(3) 0.029(2) -0.005(2) 0.008(2) -0.019(3)
C8 0.053(3) 0.056(3) 0.040(3) -0.004(2) -0.003(2) -0.038(3)
C15 0.042(3) 0.038(3) 0.035(3) -0.009(2) 0.007(2) -0.004(2)
C14 0.049(3) 0.055(3) 0.034(3) -0.016(2) -0.006(2) -0.020(3)
C9 0.063(4) 0.037(3) 0.040(3) 0.004(2) -0.003(3) -0.031(3)
C42 0.051(3) 0.032(3) 0.048(3) -0.005(2) 0.000(3) -0.014(2)
C24 0.059(3) 0.037(3) 0.029(2) -0.005(2) -0.004(2) -0.016(3)
C10 0.053(3) 0.033(3) 0.058(4) 0.013(2) -0.022(3) -0.014(2)
C18 0.053(3) 0.032(3) 0.041(3) -0.016(2) 0.002(2) -0.002(2)
C51 0.032(3) 0.098(5) 0.051(3) -0.029(3) 0.006(2) -0.036(3)
C47 0.040(3) 0.067(4) 0.033(3) -0.014(3) -0.001(2) -0.016(3)
C35 0.041(3) 0.065(4) 0.043(3) -0.014(3) 0.002(2) -0.028(3)
C32 0.045(3) 0.053(3) 0.048(3) -0.015(3) -0.004(2) -0.024(3)
C21 0.032(3) 0.052(3) 0.063(4) -0.031(3) 0.005(2) -0.013(2)
C43 0.050(3) 0.039(3) 0.071(4) -0.018(3) 0.002(3) -0.014(3)
C37 0.078(5) 0.060(4) 0.048(3) -0.008(3) 0.008(3) -0.048(4)
C25 0.061(4) 0.044(3) 0.045(3) -0.004(2) 0.016(3) -0.031(3)
C52 0.038(3) 0.088(5) 0.034(3) -0.010(3) -0.009(2) -0.024(3)
C27 0.078(4) 0.038(3) 0.044(3) -0.003(2) -0.013(3) -0.032(3)
C31 0.073(4) 0.041(3) 0.045(3) -0.014(3) -0.004(3) -0.015(3)
C50 0.039(3) 0.082(5) 0.074(4) -0.030(4) 0.003(3) -0.037(3)
C48 0.048(3) 0.077(4) 0.033(3) -0.018(3) 0.002(2) -0.025(3)
C41 0.047(4) 0.064(4) 0.071(4) -0.017(3) -0.009(3) -0.023(3)
C19 0.042(3) 0.054(4) 0.057(4) -0.024(3) -0.001(3) 0.013(3)
C49 0.039(3) 0.084(5) 0.050(3) -0.017(3) 0.000(3) -0.034(3)
C33 0.069(5) 0.068(5) 0.083(5) -0.024(4) 0.009(4) -0.050(4)
C28 0.123(7) 0.051(4) 0.041(3) -0.004(3) -0.017(4) -0.045(5)
O2 0.0351(18) 0.0221(15) 0.0436(19) -0.0069(14) -0.0010(15) -0.0079(13)
C63 0.070(4) 0.025(3) 0.055(4) -0.009(2) -0.004(3) -0.011(3)
C60 0.038(3) 0.047(3) 0.062(4) -0.008(3) -0.006(3) -0.020(3)
C56 0.036(3) 0.058(4) 0.060(4) -0.019(3) -0.013(3) -0.007(3)
C59 0.044(3) 0.052(4) 0.055(4) -0.019(3) -0.017(3) 0.016(3)
C30 0.089(5) 0.040(3) 0.058(4) -0.020(3) 0.008(4) -0.016(3)
C29 0.135(8) 0.043(4) 0.038(3) -0.013(3) 0.001(4) -0.038(4)
C20 0.025(3) 0.083(5) 0.081(5) -0.038(4) 0.002(3) -0.006(3)
C44 0.058(4) 0.055(4) 0.107(6) -0.038(4) 0.041(4) -0.029(3)
C34 0.050(4) 0.103(6) 0.063(4) -0.027(4) -0.020(3) -0.021(4)
C45 0.115(7) 0.063(5) 0.063(5) 0.013(4) -0.028(5) -0.046(5)
C40 0.047(4) 0.068(5) 0.124(8) -0.032(5) -0.028(5) -0.006(4)
C58 0.032(3) 0.097(6) 0.063(4) -0.026(4) -0.017(3) 0.013(3)
C38 0.076(5) 0.070(5) 0.082(5) -0.033(4) 0.027(4) -0.044(4)
C39 0.050(4) 0.065(5) 0.132(8) -0.044(5) 0.019(5) -0.028(4)
C62 0.113(7) 0.058(5) 0.115(7) -0.034(5) -0.009(6) -0.046(5)
C57 0.035(3) 0.108(7) 0.120(7) -0.044(6) -0.019(4) -0.016(4)
Li1 0.026(4) 0.024(3) 0.028(4) -0.003(3) -0.003(3) -0.006(3)
C61 0.155(10) 0.074(6) 0.120(8) 0.015(5) -0.074(8) -0.076(7)

loop_
_atom_type_symbol
_atom_type_description
_atom_type_scat_dispersion_real
_atom_type_scat_dispersion_imag
_atom_type_scat_source
C C 0.0033 0.0016 'International Tables Vol C Tables 4.2.6.8 and 6.1.1.4'
H H 0.0000 0.0000 'International Tables Vol C Tables 4.2.6.8 and 6.1.1.4'
Li Li -0.0003 0.0001 'International Tables Vol C Tables 4.2.6.8 and 6.1.1.4'
N N 0.0061 0.0033 'International Tables Vol C Tables 4.2.6.8 and 6.1.1.4'
O O 0.0106 0.0060 'International Tables Vol C Tables 4.2.6.8 and 6.1.1.4'
U U -9.6767 9.6646 'International Tables Vol C Tables 4.2.6.8 and 6.1.1.4'

loop_
_geom_angle_atom_site_label_1
_geom_angle_atom_site_label_2
_geom_angle_atom_site_label_3
_geom_angle
N3 U1 N5 172.16(15)
N3 U1 N4 86.54(17)
N5 U1 N4 91.62(17)
N3 U1 N1 88.64(15)
N5 U1 N1 88.16(15)
N4 U1 N1 142.22(15)
N3 U1 N2 91.70(14)
N5 U1 N2 95.13(14)
N4 U1 N2 132.79(15)
N1 U1 N2 84.76(12)
N3 U1 Li1 90.70(18)
N5 U1 Li1 91.72(18)
N4 U1 Li1 174.63(19)
N1 U1 Li1 42.14(16)
N2 U1 Li1 42.62(16)
C1 N1 Li1 123.6(4)
C1 N1 U1 145.7(3)
Li1 N1 U1 90.6(2)
C2 N2 Li1 126.7(4)
C2 N2 U1 143.6(3)
Li1 N2 U1 89.5(2)
C5 N5 U1 172.2(4)
C3 N3 U1 170.9(4)
C4 N4 U1 173.4(5)
N2 C2 C16 119.4(4)
N2 C2 C22 124.5(4)
C16 C2 C22 116.1(4)
N1 C1 C6 119.8(4)
N1 C1 C12 123.1(4)
C6 C1 C12 117.1(4)
N4 C4 C36 117.4(5)
N4 C4 C42 125.1(5)
C36 C4 C42 117.4(4)
N5 C5 C46 119.3(4)
N5 C5 C52 122.2(5)
C46 C5 C52 118.4(5)
N3 C3 C26 119.0(5)
N3 C3 C32 123.2(5)
C26 C3 C32 117.7(4)
C7 C6 C11 117.8(5)
C7 C6 C1 119.0(4)
C11 C6 C1 123.1(4)
C17 C16 C21 118.1(5)
C17 C16 C2 120.2(4)
C21 C16 C2 121.6(4)
C23 C22 C24 109.6(5)
C23 C22 C25 109.3(4)
C24 C22 C25 108.1(4)
C23 C22 C2 109.9(4)
C24 C22 C2 107.6(4)
C25 C22 C2 112.3(4)
C16 C17 C18 120.9(5)
C16 C17 H17 119.6
C18 C17 H17 119.6
C15 C12 C13 109.2(4)
C15 C12 C14 109.4(5)
C13 C12 C14 109.5(4)
C15 C12 C1 110.2(4)
C13 C12 C1 111.6(4)
C14 C12 C1 106.8(4)
C41 C36 C37 116.3(6)
C41 C36 C4 123.9(5)
C37 C36 C4 119.8(5)
C6 C7 C8 121.4(5)
C6 C7 H7 119.3
C8 C7 H7 119.3
C51 C46 C47 117.1(6)
C51 C46 C5 123.3(5)
C47 C46 C5 119.4(6)
C56 O1 C59 108.9(4)
C56 O1 Li1 121.3(4)
C59 O1 Li1 127.9(4)
C6 C11 C10 121.0(5)
C6 C11 H11 119.5
C10 C11 H11 119.5
C22 C23 H23A 109.5
C22 C23 H23B 109.5
H23A C23 H23B 109.5
C22 C23 H23C 109.5
H23A C23 H23C 109.5
H23B C23 H23C 109.5
C31 C26 C27 118.6(6)
C31 C26 C3 117.6(5)
C27 C26 C3 123.8(6)
C12 C13 H13A 109.5
C12 C13 H13B 109.5
H13A C13 H13B 109.5
C12 C13 H13C 109.5
H13A C13 H13C 109.5
H13B C13 H13C 109.5
C9 C8 C7 120.4(5)
C9 C8 H8 119.8
C7 C8 H8 119.8
C12 C15 H15A 109.5
C12 C15 H15B 109.5
H15A C15 H15B 109.5
C12 C15 H15C 109.5
H15A C15 H15C 109.5
H15B C15 H15C 109.5
C12 C14 H14A 109.5
C12 C14 H14B 109.5
H14A C14 H14B 109.5
C12 C14 H14C 109.5
H14A C14 H14C 109.5
H14B C14 H14C 109.5
C8 C9 C10 119.6(5)
C8 C9 H9 120.2
C10 C9 H9 120.2
C45 C42 C43 106.9(5)
C45 C42 C4 112.4(5)
C43 C42 C4 108.8(5)
C45 C42 C44 109.8(6)
C43 C42 C44 108.7(6)
C4 C42 C44 110.1(5)
C22 C24 H24A 109.5
C22 C24 H24B 109.5
H24A C24 H24B 109.5
C22 C24 H24C 109.5
H24A C24 H24C 109.5
H24B C24 H24C 109.5
C9 C10 C11 119.9(5)
C9 C10 H10 120.0
C11 C10 H10 120.0
C19 C18 C17 120.4(6)
C19 C18 H18 119.8
C17 C18 H18 119.8
C46 C51 C50 122.5(6)
C46 C51 H51 118.8
C50 C51 H51 118.8
C46 C47 C48 120.8(6)
C46 C47 H47 119.6
C48 C47 H47 119.6
C32 C35 H35A 109.5
C32 C35 H35B 109.5
H35A C35 H35B 109.5
C32 C35 H35C 109.5
H35A C35 H35C 109.5
H35B C35 H35C 109.5
C33 C32 C35 108.3(6)
C33 C32 C34 109.3(6)
C35 C32 C34 109.3(5)
C33 C32 C3 109.1(5)
C35 C32 C3 108.2(4)
C34 C32 C3 112.6(5)
C16 C21 C20 120.6(6)
C16 C21 H21 119.7
C20 C21 H21 119.7
C42 C43 H43A 109.5
C42 C43 H43B 109.5
H43A C43 H43B 109.5
C42 C43 H43C 109.5
H43A C43 H43C 109.5
H43B C43 H43C 109.5
C38 C37 C36 122.9(8)
C38 C37 H37 118.6
C36 C37 H37 118.6
C22 C25 H25A 109.5
C22 C25 H25B 109.5
H25A C25 H25B 109.5
C22 C25 H25C 109.5
H25A C25 H25C 109.5
H25B C25 H25C 109.5
C54B C52 C53A 134.1(9)
C54B C52 C55A 48.7(9)
C53A C52 C55A 113.0(11)
C54B C52 C55B 109.3(9)
C53A C52 C55B 48.3(9)
C55A C52 C55B 67.7(11)
C54B C52 C5 112.6(7)
C53A C52 C5 113.3(8)
C55A C52 C5 107.9(9)
C55B C52 C5 113.4(9)
C54B C52 C53B 114.2(10)
C53A C52 C53B 56.1(9)
C55A C52 C53B 148.5(11)
C55B C52 C53B 103.6(10)
C5 C52 C53B 103.3(8)
C54B C52 C54A 50.9(9)
C53A C52 C54A 114.3(10)
C55A C52 C54A 99.1(11)
C55B C52 C54A 138.3(10)
C5 C52 C54A 108.2(8)
C53B C52 C54A 66.5(10)
C28 C27 C26 120.0(7)
C28 C27 H27 120.0
C26 C27 H27 120.0
C26 C31 C30 120.0(7)
C26 C31 H31 120.0
C30 C31 H31 120.0
C49 C50 C51 119.7(7)
C49 C50 H50 120.2
C51 C50 H50 120.2
C49 C48 C47 121.1(6)
C49 C48 H48 119.5
C47 C48 H48 119.5
C40 C41 C36 121.6(8)
C40 C41 H41 119.2
C36 C41 H41 119.2
C18 C19 C20 119.8(5)
C18 C19 H19 120.1
C20 C19 H19 120.1
C50 C49 C48 118.9(6)
C50 C49 H49 120.6
C48 C49 H49 120.6
C32 C33 H33A 109.5
C32 C33 H33B 109.5
H33A C33 H33B 109.5
C32 C33 H33C 109.5
H33A C33 H33C 109.5
H33B C33 H33C 109.5
C29 C28 C27 121.0(7)
C29 C28 H28 119.5
C27 C28 H28 119.5
C63 O2 C60 109.0(4)
C63 O2 Li1 134.1(4)
C60 O2 Li1 114.6(4)
O2 C63 C62 107.1(6)
O2 C63 H63A 110.3
C62 C63 H63A 110.3
O2 C63 H63B 110.3
C62 C63 H63B 110.3
H63A C63 H63B 108.5
O2 C60 C61 105.1(6)
O2 C60 H60A 110.7
C61 C60 H60A 110.7
O2 C60 H60B 110.7
C61 C60 H60B 110.7
H60A C60 H60B 108.8
O1 C56 C57 104.6(5)
O1 C56 H56A 110.8
C57 C56 H56A 110.8
O1 C56 H56B 110.8
C57 C56 H56B 110.8
H56A C56 H56B 108.9
O1 C59 C58 106.4(6)
O1 C59 H59A 110.4
C58 C59 H59A 110.4
O1 C59 H59B 110.4
C58 C59 H59B 110.4
H59A C59 H59B 108.6
C29 C30 C31 120.0(7)
C29 C30 H30 120.0
C31 C30 H30 120.0
C30 C29 C28 120.4(7)
C30 C29 H29 119.8
C28 C29 H29 119.8
C19 C20 C21 120.3(6)
C19 C20 H20 119.9
C21 C20 H20 119.9
C42 C44 H44A 109.5
C42 C44 H44B 109.5
H44A C44 H44B 109.5
C42 C44 H44C 109.5
H44A C44 H44C 109.5
H44B C44 H44C 109.5
C32 C34 H34A 109.5
C32 C34 H34B 109.5
H34A C34 H34B 109.5
C32 C34 H34C 109.5
H34A C34 H34C 109.5
H34B C34 H34C 109.5
C42 C45 H45A 109.5
C42 C45 H45B 109.5
H45A C45 H45B 109.5
C42 C45 H45C 109.5
H45A C45 H45C 109.5
H45B C45 H45C 109.5
C41 C40 C39 119.8(8)
C41 C40 H40 120.1
C39 C40 H40 120.1
C57 C58 C59 104.5(5)
C57 C58 H58A 110.8
C59 C58 H58A 110.8
C57 C58 H58B 110.8
C59 C58 H58B 110.8
H58A C58 H58B 108.9
C37 C38 C39 120.0(8)
C37 C38 H38 120.0
C39 C38 H38 120.0
C38 C39 C40 119.3(7)
C38 C39 H39 120.4
C40 C39 H39 120.4
C61 C62 C63 106.1(7)
C61 C62 H62A 110.5
C63 C62 H62A 110.5
C61 C62 H62B 110.5
C63 C62 H62B 110.5
H62A C62 H62B 108.7
C56 C57 C58 102.6(7)
C56 C57 H57A 111.2
C58 C57 H57A 111.2
C56 C57 H57B 111.2
C58 C57 H57B 111.2
H57A C57 H57B 109.2
C55B C53A C53B 133.8(17)
C55B C53A C52 69.4(12)
C53B C53A C52 65.9(10)
O1 Li1 O2 109.1(4)
O1 Li1 N1 107.4(4)
O2 Li1 N1 117.5(4)
O1 Li1 N2 118.7(4)
O2 Li1 N2 108.9(4)
N1 Li1 N2 95.2(3)
O1 Li1 U1 125.8(3)
O2 Li1 U1 125.1(3)
N1 Li1 U1 47.28(18)
N2 Li1 U1 47.90(17)
C54B C54A C52 56.0(10)
C54B C54A C53B 108.3(15)
C52 C54A C53B 55.3(9)
C54B C55A C52 61.7(11)
C54B C55A C55B 111.5(17)
C52 C55A C55B 57.5(10)
C62 C61 C60 105.8(7)
C62 C61 H61A 110.6
C60 C61 H61A 110.6
C62 C61 H61B 110.6
C60 C61 H61B 110.6
H61A C61 H61B 108.7
C55A C54B C54A 141.4(17)
C55A C54B C52 69.6(12)
C54A C54B C52 73.1(11)
C53A C53B C52 58.0(10)
C53A C53B C54A 108.7(14)
C52 C53B C54A 58.2(9)
C53A C55B C52 62.2(11)
C53A C55B C55A 113.8(16)
C52 C55B C55A 54.8(9)

loop_
_geom_bond_atom_site_label_1
_geom_bond_atom_site_label_2
_geom_bond_distance
U1 N3 2.248(4)
U1 N5 2.251(5)
U1 N4 2.260(4)
U1 N1 2.313(4)
U1 N2 2.335(3)
U1 Li1 3.148(7)
N1 C1 1.260(5)
N1 Li1 2.112(8)
N2 C2 1.263(5)
N2 Li1 2.132(8)
N5 C5 1.230(7)
N3 C3 1.275(7)
N4 C4 1.253(6)
C2 C16 1.521(6)
C2 C22 1.547(6)
C1 C6 1.520(6)
C1 C12 1.551(6)
C4 C36 1.506(8)
C4 C42 1.548(8)
C5 C46 1.523(8)
C5 C52 1.561(7)
C3 C26 1.517(7)
C3 C32 1.554(8)
C6 C7 1.384(7)
C6 C11 1.389(7)
C16 C17 1.387(6)
C16 C21 1.390(7)
C22 C23 1.523(7)
C22 C24 1.528(7)
C22 C25 1.536(7)
C17 C18 1.400(7)
C17 H17 0.9500
C12 C15 1.522(7)
C12 C13 1.536(7)
C12 C14 1.538(7)
C36 C41 1.385(9)
C36 C37 1.392(8)
C7 C8 1.387(8)
C7 H7 0.9500
C46 C51 1.367(10)
C46 C47 1.376(7)
O1 C56 1.421(7)
O1 C59 1.435(6)
O1 Li1 1.909(8)
C11 C10 1.398(7)
C11 H11 0.9500
C23 H23A 0.9800
C23 H23B 0.9800
C23 H23C 0.9800
C26 C31 1.379(9)
C26 C27 1.395(8)
C13 H13A 0.9800
C13 H13B 0.9800
C13 H13C 0.9800
C8 C9 1.373(9)
C8 H8 0.9500
C15 H15A 0.9800
C15 H15B 0.9800
C15 H15C 0.9800
C14 H14A 0.9800
C14 H14B 0.9800
C14 H14C 0.9800
C9 C10 1.379(8)
C9 H9 0.9500
C42 C45 1.527(10)
C42 C43 1.537(8)
C42 C44 1.551(9)
C24 H24A 0.9800
C24 H24B 0.9800
C24 H24C 0.9800
C10 H10 0.9500
C18 C19 1.360(10)
C18 H18 0.9500
C51 C50 1.403(10)
C51 H51 0.9500
C47 C48 1.402(9)
C47 H47 0.9500
C35 C32 1.530(8)
C35 H35A 0.9800
C35 H35B 0.9800
C35 H35C 0.9800
C32 C33 1.526(9)
C32 C34 1.549(9)
C21 C20 1.396(8)
C21 H21 0.9500
C43 H43A 0.9800
C43 H43B 0.9800
C43 H43C 0.9800
C37 C38 1.342(10)
C37 H37 0.9500
C25 H25A 0.9800
C25 H25B 0.9800
C25 H25C 0.9800
C52 C54B 1.419(14)
C52 C53A 1.473(17)
C52 C55A 1.51(2)
C52 C55B 1.56(2)
C52 C53B 1.586(19)
C52 C54A 1.64(2)
C27 C28 1.378(9)
C27 H27 0.9500
C31 C30 1.407(9)
C31 H31 0.9500
C50 C49 1.363(9)
C50 H50 0.9500
C48 C49 1.365(10)
C48 H48 0.9500
C41 C40 1.370(11)
C41 H41 0.9500
C19 C20 1.381(10)
C19 H19 0.9500
C49 H49 0.9500
C33 H33A 0.9800
C33 H33B 0.9800
C33 H33C 0.9800
C28 C29 1.355(12)
C28 H28 0.9500
O2 C63 1.432(6)
O2 C60 1.441(7)
O2 Li1 1.911(8)
C63 C62 1.483(11)
C63 H63A 0.9900
C63 H63B 0.9900
C60 C61 1.507(10)
C60 H60A 0.9900
C60 H60B 0.9900
C56 C57 1.502(10)
C56 H56A 0.9900
C56 H56B 0.9900
C59 C58 1.518(10)
C59 H59A 0.9900
C59 H59B 0.9900
C30 C29 1.354(11)
C30 H30 0.9500
C29 H29 0.9500
C20 H20 0.9500
C44 H44A 0.9800
C44 H44B 0.9800
C44 H44C 0.9800
C34 H34A 0.9800
C34 H34B 0.9800
C34 H34C 0.9800
C45 H45A 0.9800
C45 H45B 0.9800
C45 H45C 0.9800
C40 C39 1.386(14)
C40 H40 0.9500
C58 C57 1.516(12)
C58 H58A 0.9900
C58 H58B 0.9900
C38 C39 1.373(13)
C38 H38 0.9500
C39 H39 0.9500
C62 C61 1.426(13)
C62 H62A 0.9900
C62 H62B 0.9900
C57 H57A 0.9900
C57 H57B 0.9900
C53A C55B 1.24(2)
C53A C53B 1.44(2)
C54A C54B 1.33(2)
C54A C53B 1.77(3)
C55A C54B 1.21(2)
C55A C55B 1.71(3)
C61 H61A 0.9900
C61 H61B 0.9900
